data_7050205
loop_
_publ_author_name
'Baker, Robert J.'
'Jones, Cameron'
'Kloth, Marc'
'Mills, David P.'

_publ_section_title
;
 The reactivity of gallium(i) and indium(i) halides towards
 bipyridines, terpyridines, imino-substituted pyridines and
 bis(imino)acenaphthenes
;
_journal_issue 2
_journal_name_full 'New Journal of Chemistry'
_journal_page_first 207
_journal_paper_doi 10.1039/b310592j
_journal_volume 28
_journal_year 2004
_chemical_formula_sum 'C39 H40 Ga I2 N2'
_chemical_formula_weight 860.25
_chemical_name_systematic
;
?
;
_space_group_IT_number 2
_symmetry_cell_setting triclinic
_symmetry_space_group_name_Hall '-P 1'
_symmetry_space_group_name_H-M 'P -1'
_atom_sites_solution_hydrogens geom
_atom_sites_solution_primary direct
_atom_sites_solution_secondary difmap
_audit_creation_method SHELXL-97
_cell_angle_alpha 70.68(3)
_cell_angle_beta 77.02(3)
_cell_angle_gamma 81.03(3)
_cell_formula_units_Z 2
_cell_length_a 12.480(3)
_cell_length_b 12.706(3)
_cell_length_c 13.148(3)
_cell_measurement_temperature 150(2)
_cell_volume 1909.6(9)
_computing_structure_refinement 'SHELXL-97 (Sheldrick, 1997)'
_computing_structure_solution 'SHELXS-97 (Sheldrick, 1990)'
_diffrn_ambient_temperature 150(2)
_diffrn_measured_fraction_theta_full 0.985
_diffrn_measured_fraction_theta_max 0.985
_diffrn_measurement_device_type 'Nonius Kappa CCD'
_diffrn_radiation_monochromator graphite
_diffrn_radiation_source 'fine-focus sealed tube'
_diffrn_radiation_type MoK\a
_diffrn_radiation_wavelength 0.71073
_diffrn_reflns_av_R_equivalents 0.0523
_diffrn_reflns_av_sigmaI/netI 0.0378
_diffrn_reflns_limit_h_max 15
_diffrn_reflns_limit_h_min -15
_diffrn_reflns_limit_k_max 15
_diffrn_reflns_limit_k_min -14
_diffrn_reflns_limit_l_max 15
_diffrn_reflns_limit_l_min -15
_diffrn_reflns_number 25014
_diffrn_reflns_theta_full 25.35
_diffrn_reflns_theta_max 25.35
_diffrn_reflns_theta_min 3.12
_exptl_absorpt_coefficient_mu 2.364
_exptl_absorpt_correction_T_max 0.6492
_exptl_absorpt_correction_T_min 0.4159
_exptl_absorpt_correction_type multi-scan
_exptl_absorpt_process_details 'Sortav (Blessing)'
_exptl_crystal_colour 'dark red'
_exptl_crystal_density_diffrn 1.496
_exptl_crystal_density_method 'not measured'
_exptl_crystal_description prism
_exptl_crystal_F_000 850
_exptl_crystal_size_max 0.45
_exptl_crystal_size_mid 0.40
_exptl_crystal_size_min 0.20
_refine_diff_density_max 1.776
_refine_diff_density_min -1.973
_refine_diff_density_rms 0.108
_refine_ls_extinction_coef 0.0005(5)
_refine_ls_extinction_expression Fc^*^=kFc[1+0.001xFc^2^\l^3^/sin(2\q)]^-1/4^
_refine_ls_extinction_method SHELXL
_refine_ls_goodness_of_fit_ref 1.028
_refine_ls_hydrogen_treatment mixed
_refine_ls_matrix_type full
_refine_ls_number_parameters 392
_refine_ls_number_reflns 6880
_refine_ls_number_restraints 53
_refine_ls_restrained_S_all 1.106
_refine_ls_R_factor_all 0.0616
_refine_ls_R_factor_gt 0.0512
_refine_ls_shift/su_max 0.000
_refine_ls_shift/su_mean 0.000
_refine_ls_structure_factor_coef Fsqd
_refine_ls_weighting_details 'calc w=1/[\s^2^(Fo^2^)+(0.0430P)^2^+8.8537P] where P=(Fo^2^+2Fc^2^)/3'
_refine_ls_weighting_scheme calc
_refine_ls_wR_factor_gt 0.1182
_refine_ls_wR_factor_ref 0.1252
_reflns_number_gt 5843
_reflns_number_total 6880
_reflns_threshold_expression >2sigma(I)
_cod_data_source_file b310592j.txt
_cod_data_source_block compound_9
_cod_original_cell_volume 1909.6(7)
_cod_original_sg_symbol_H-M P-1
_cod_database_code 7050205

loop_
_symmetry_equiv_pos_as_xyz
'x, y, z'
'-x, -y, -z'

loop_
_atom_site_label
_atom_site_type_symbol
_atom_site_fract_x
_atom_site_fract_y
_atom_site_fract_z
_atom_site_U_iso_or_equiv
_atom_site_adp_type
_atom_site_occupancy
_atom_site_symmetry_multiplicity
_atom_site_calc_flag
_atom_site_refinement_flags
_atom_site_disorder_assembly
_atom_site_disorder_group
I1 I 0.01707(3) 0.66701(5) 0.38145(4) 0.06300(19) Uani 1 1 d . . .
I2 I 0.06775(6) 0.96792(6) 0.14440(4) 0.0991(3) Uani 1 1 d U . .
Ga1 Ga 0.15806(4) 0.80217(5) 0.27094(5) 0.03071(18) Uani 1 1 d . . .
N1 N 0.2958(3) 0.7430(3) 0.1947(3) 0.0251(9) Uani 1 1 d . . .
N2 N 0.2482(3) 0.8316(3) 0.3607(3) 0.0239(8) Uani 1 1 d . . .
C1 C 0.3798(4) 0.7581(4) 0.2344(4) 0.0241(10) Uani 1 1 d . . .
C2 C 0.3539(4) 0.8056(4) 0.3231(4) 0.0236(10) Uani 1 1 d . . .
C3 C 0.3180(4) 0.6932(4) 0.1072(4) 0.0280(11) Uani 1 1 d . . .
C4 C 0.3454(5) 0.7602(5) -0.0015(4) 0.0377(13) Uani 1 1 d . . .
C5 C 0.3691(5) 0.7063(6) -0.0826(5) 0.0492(16) Uani 1 1 d . . .
H5 H 0.3880 0.7493 -0.1574 0.059 Uiso 1 1 calc R . .
C6 C 0.3655(5) 0.5934(6) -0.0562(5) 0.0517(17) Uani 1 1 d . . .
H6 H 0.3831 0.5587 -0.1125 0.062 Uiso 1 1 calc R . .
C7 C 0.3367(5) 0.5300(5) 0.0507(5) 0.0451(15) Uani 1 1 d . . .
H7 H 0.3334 0.4518 0.0674 0.054 Uiso 1 1 calc R . .
C8 C 0.3120(4) 0.5770(4) 0.1358(5) 0.0335(12) Uani 1 1 d . . .
C9 C 0.3527(6) 0.8858(5) -0.0337(5) 0.0507(16) Uani 1 1 d . . .
H9 H 0.3292 0.9090 0.0342 0.061 Uiso 1 1 calc R . .
C10 C 0.2733(8) 0.9498(7) -0.1136(6) 0.075(2) Uani 1 1 d . . .
H10A H 0.3023 0.9390 -0.1855 0.112 Uiso 1 1 calc R . .
H10B H 0.2668 1.0298 -0.1212 0.112 Uiso 1 1 calc R . .
H10C H 0.2004 0.9212 -0.0846 0.112 Uiso 1 1 calc R . .
C11 C 0.4695(8) 0.9176(7) -0.0851(6) 0.073(2) Uani 1 1 d . . .
H11A H 0.5185 0.8803 -0.0324 0.110 Uiso 1 1 calc R . .
H11B H 0.4706 0.9989 -0.1048 0.110 Uiso 1 1 calc R . .
H11C H 0.4948 0.8941 -0.1511 0.110 Uiso 1 1 calc R . .
C12 C 0.2831(5) 0.5053(5) 0.2539(5) 0.0420(13) Uani 1 1 d . . .
H12 H 0.2553 0.5569 0.2993 0.050 Uiso 1 1 calc R . .
C13 C 0.3860(6) 0.4349(7) 0.2946(7) 0.070(2) Uani 1 1 d . . .
H13A H 0.4150 0.3830 0.2519 0.104 Uiso 1 1 calc R . .
H13B H 0.3660 0.3924 0.3723 0.104 Uiso 1 1 calc R . .
H13C H 0.4425 0.4846 0.2855 0.104 Uiso 1 1 calc R . .
C14 C 0.1914(6) 0.4299(6) 0.2721(7) 0.069(2) Uani 1 1 d . . .
H14A H 0.2175 0.3759 0.2313 0.103 Uiso 1 1 calc R . .
H14B H 0.1264 0.4759 0.2462 0.103 Uiso 1 1 calc R . .
H14C H 0.1716 0.3897 0.3505 0.103 Uiso 1 1 calc R . .
C15 C 0.2191(4) 0.8568(5) 0.4632(4) 0.0365(13) Uani 1 1 d . . .
C16 C 0.2244(5) 0.7692(7) 0.5599(5) 0.0541(19) Uani 1 1 d . . .
C17 C 0.2044(7) 0.8004(10) 0.6586(6) 0.081(3) Uani 1 1 d U . .
H17 H 0.2100 0.7450 0.7270 0.097 Uiso 1 1 calc R . .
C18 C 0.1773(8) 0.9097(11) 0.6533(9) 0.091(3) Uani 1 1 d U . .
H18 H 0.1640 0.9282 0.7197 0.109 Uiso 1 1 calc R . .
C19 C 0.1681(6) 0.9940(9) 0.5590(8) 0.077(2) Uani 1 1 d U . .
H19 H 0.1475 1.0688 0.5604 0.093 Uiso 1 1 calc R . .
C20 C 0.1893(5) 0.9695(6) 0.4603(6) 0.055(2) Uani 1 1 d . . .
C21 C 0.2475(6) 0.6488(7) 0.5651(6) 0.067(2) Uani 1 1 d . . .
H21 H 0.2512 0.6446 0.4897 0.080 Uiso 1 1 calc R . .
C22 C 0.3591(7) 0.5953(8) 0.6003(7) 0.089(3) Uani 1 1 d U . .
H22A H 0.4191 0.6380 0.5498 0.134 Uiso 1 1 calc R . .
H22B H 0.3715 0.5178 0.5986 0.134 Uiso 1 1 calc R . .
H22C H 0.3574 0.5963 0.6749 0.134 Uiso 1 1 calc R . .
C23 C 0.1536(7) 0.5788(8) 0.6424(8) 0.092(3) Uani 1 1 d U . .
H23A H 0.1516 0.5765 0.7180 0.139 Uiso 1 1 calc R . .
H23B H 0.1668 0.5025 0.6373 0.139 Uiso 1 1 calc R . .
H23C H 0.0829 0.6131 0.6207 0.139 Uiso 1 1 calc R . .
C24 C 0.1816(7) 1.0610(6) 0.3565(8) 0.073(2) Uani 1 1 d . . .
H24 H 0.1630 1.0267 0.3050 0.088 Uiso 1 1 calc R . .
C25 C 0.2885(7) 1.1099(8) 0.3038(8) 0.095(3) Uani 1 1 d U . .
H25A H 0.3063 1.1508 0.3484 0.143 Uiso 1 1 calc R . .
H25B H 0.2829 1.1613 0.2305 0.143 Uiso 1 1 calc R . .
H25C H 0.3468 1.0498 0.2977 0.143 Uiso 1 1 calc R . .
C26 C 0.0910(8) 1.1545(8) 0.3675(10) 0.103(3) Uani 1 1 d U . .
H26A H 0.0202 1.1224 0.4010 0.154 Uiso 1 1 calc R . .
H26B H 0.0861 1.2076 0.2948 0.154 Uiso 1 1 calc R . .
H26C H 0.1086 1.1936 0.4139 0.154 Uiso 1 1 calc R . .
C27 C 0.4995(4) 0.7331(4) 0.2089(4) 0.0288(11) Uani 1 1 d . . .
C28 C 0.5722(4) 0.6868(4) 0.1374(5) 0.0365(12) Uani 1 1 d . . .
H28 H 0.5466 0.6608 0.0879 0.044 Uiso 1 1 calc R . .
C29 C 0.6868(5) 0.6783(5) 0.1385(5) 0.0473(15) Uani 1 1 d . . .
H29 H 0.7373 0.6460 0.0889 0.057 Uiso 1 1 calc R . .
C30 C 0.7271(5) 0.7145(5) 0.2081(5) 0.0465(15) Uani 1 1 d . . .
H30 H 0.8045 0.7084 0.2050 0.056 Uiso 1 1 calc R . .
C31 C 0.6544(4) 0.7615(5) 0.2852(5) 0.0388(13) Uani 1 1 d . . .
C32 C 0.5422(4) 0.7683(4) 0.2831(4) 0.0296(11) Uani 1 1 d . . .
C33 C 0.6822(5) 0.8050(6) 0.3611(6) 0.0521(16) Uani 1 1 d . . .
H33 H 0.7576 0.8036 0.3650 0.063 Uiso 1 1 calc R . .
C34 C 0.6016(5) 0.8492(6) 0.4289(6) 0.0548(17) Uani 1 1 d . . .
H34 H 0.6229 0.8770 0.4795 0.066 Uiso 1 1 calc R . .
C35 C 0.4875(5) 0.8554(5) 0.4267(5) 0.0407(13) Uani 1 1 d . . .
H35 H 0.4333 0.8866 0.4747 0.049 Uiso 1 1 calc R . .
C36 C 0.4578(4) 0.8144(4) 0.3525(4) 0.0302(11) Uani 1 1 d . . .
C37 C 1.0354(14) 0.7097(14) 0.0108(14) 0.166(6) Uiso 1 1 d D . .
H37A H 1.0404 0.6573 0.0838 0.249 Uiso 1 1 calc R . .
H37B H 0.9911 0.7785 0.0180 0.249 Uiso 1 1 calc R . .
H37C H 1.1097 0.7276 -0.0301 0.249 Uiso 1 1 calc R . .
C38 C 0.984(2) 0.6588(15) -0.0476(19) 0.237(10) Uiso 1 1 d D . .
H38A H 1.0000 0.6966 -0.1277 0.284 Uiso 1 1 calc R . .
H38B H 0.9029 0.6608 -0.0219 0.284 Uiso 1 1 calc R . .
C39 C 1.0372(16) 0.5408(14) -0.019(2) 0.263(12) Uiso 1 1 d D . .
H39A H 1.0891 0.5300 -0.0841 0.316 Uiso 1 1 calc R . .
H39B H 1.0807 0.5301 0.0389 0.316 Uiso 1 1 calc R . .

loop_
_atom_site_aniso_label
_atom_site_aniso_U_11
_atom_site_aniso_U_22
_atom_site_aniso_U_33
_atom_site_aniso_U_23
_atom_site_aniso_U_13
_atom_site_aniso_U_12
I1 0.0262(2) 0.0969(4) 0.0870(4) -0.0592(3) 0.0036(2) -0.0191(2)
I2 0.1339(5) 0.1091(5) 0.0544(3) -0.0458(3) -0.0588(3) 0.0954(4)
Ga1 0.0271(3) 0.0421(4) 0.0300(3) -0.0220(3) -0.0140(2) 0.0131(2)
N1 0.027(2) 0.027(2) 0.023(2) -0.0118(17) -0.0086(16) 0.0062(17)
N2 0.026(2) 0.028(2) 0.0199(19) -0.0100(16) -0.0042(16) -0.0030(16)
C1 0.031(3) 0.020(2) 0.021(2) -0.0063(19) -0.0055(19) 0.0005(19)
C2 0.026(2) 0.023(2) 0.021(2) -0.0042(19) -0.0043(18) -0.0053(19)
C3 0.027(2) 0.033(3) 0.029(3) -0.018(2) -0.007(2) 0.005(2)
C4 0.042(3) 0.045(3) 0.029(3) -0.017(2) -0.010(2) 0.006(3)
C5 0.059(4) 0.062(4) 0.030(3) -0.025(3) -0.009(3) 0.010(3)
C6 0.055(4) 0.063(4) 0.052(4) -0.043(3) -0.015(3) 0.014(3)
C7 0.045(3) 0.041(3) 0.063(4) -0.036(3) -0.013(3) 0.006(3)
C8 0.028(3) 0.033(3) 0.045(3) -0.020(2) -0.009(2) 0.005(2)
C9 0.082(5) 0.038(3) 0.027(3) -0.007(3) -0.011(3) 0.003(3)
C10 0.115(7) 0.058(5) 0.042(4) -0.003(3) -0.030(4) 0.017(4)
C11 0.102(7) 0.059(5) 0.050(4) -0.003(4) -0.007(4) -0.021(4)
C12 0.038(3) 0.032(3) 0.053(4) -0.015(3) -0.002(3) 0.000(2)
C13 0.066(5) 0.058(5) 0.063(5) 0.007(4) -0.013(4) 0.004(4)
C14 0.060(5) 0.047(4) 0.093(6) -0.022(4) 0.006(4) -0.017(3)
C15 0.024(3) 0.066(4) 0.031(3) -0.030(3) 0.002(2) -0.016(2)
C16 0.041(3) 0.102(6) 0.025(3) -0.014(3) -0.007(2) -0.034(4)
C17 0.067(5) 0.141(7) 0.038(4) -0.019(4) -0.006(3) -0.042(5)
C18 0.076(5) 0.145(8) 0.084(6) -0.077(6) 0.001(4) -0.038(5)
C19 0.055(4) 0.107(6) 0.103(6) -0.084(5) 0.003(4) -0.018(4)
C20 0.026(3) 0.081(5) 0.087(5) -0.068(5) 0.004(3) -0.014(3)
C21 0.055(4) 0.086(6) 0.044(4) 0.021(4) -0.023(3) -0.030(4)
C22 0.063(5) 0.101(6) 0.075(5) 0.031(4) -0.032(4) -0.027(4)
C23 0.069(5) 0.101(6) 0.086(6) 0.023(5) -0.029(4) -0.036(5)
C24 0.073(5) 0.047(4) 0.123(7) -0.053(5) -0.033(5) 0.009(4)
C25 0.068(5) 0.087(6) 0.093(6) -0.012(5) 0.013(4) 0.029(4)
C26 0.074(4) 0.086(5) 0.140(6) -0.028(4) -0.009(4) -0.016(4)
C27 0.024(2) 0.028(3) 0.030(3) -0.006(2) -0.003(2) -0.001(2)
C28 0.035(3) 0.032(3) 0.039(3) -0.012(2) -0.001(2) 0.004(2)
C29 0.033(3) 0.046(4) 0.052(4) -0.014(3) 0.008(3) 0.002(3)
C30 0.026(3) 0.043(3) 0.063(4) -0.013(3) 0.000(3) -0.003(2)
C31 0.027(3) 0.036(3) 0.048(3) -0.005(3) -0.004(2) -0.011(2)
C32 0.024(2) 0.029(3) 0.033(3) -0.005(2) -0.005(2) -0.006(2)
C33 0.029(3) 0.066(4) 0.066(4) -0.017(3) -0.012(3) -0.021(3)
C34 0.041(3) 0.075(5) 0.061(4) -0.030(4) -0.012(3) -0.022(3)
C35 0.032(3) 0.055(4) 0.041(3) -0.021(3) 0.000(2) -0.016(3)
C36 0.028(3) 0.033(3) 0.028(3) -0.004(2) -0.005(2) -0.009(2)

loop_
_atom_type_symbol
_atom_type_description
_atom_type_scat_dispersion_real
_atom_type_scat_dispersion_imag
_atom_type_scat_source
C C 0.0033 0.0016 'International Tables Vol C Tables 4.2.6.8 and 6.1.1.4'
H H 0.0000 0.0000 'International Tables Vol C Tables 4.2.6.8 and 6.1.1.4'
N N 0.0061 0.0033 'International Tables Vol C Tables 4.2.6.8 and 6.1.1.4'
Ga Ga 0.2307 1.6083 'International Tables Vol C Tables 4.2.6.8 and 6.1.1.4'
I I -0.4742 1.8119 'International Tables Vol C Tables 4.2.6.8 and 6.1.1.4'

loop_
_geom_angle_atom_site_label_1
_geom_angle_atom_site_label_2
_geom_angle_atom_site_label_3
_geom_angle
_geom_angle_site_symmetry_1
_geom_angle_site_symmetry_3
_geom_angle_publ_flag
N2 Ga1 N1 86.67(16) . . ?
N2 Ga1 I2 117.30(12) . . ?
N1 Ga1 I2 111.89(12) . . ?
N2 Ga1 I1 112.81(12) . . ?
N1 Ga1 I1 117.58(12) . . ?
I2 Ga1 I1 109.34(4) . . ?
C1 N1 C3 119.4(4) . . ?
C1 N1 Ga1 108.6(3) . . ?
C3 N1 Ga1 131.9(3) . . ?
C2 N2 C15 118.9(4) . . ?
C2 N2 Ga1 108.6(3) . . ?
C15 N2 Ga1 131.6(3) . . ?
N1 C1 C2 117.7(4) . . ?
N1 C1 C27 133.4(4) . . ?
C2 C1 C27 108.9(4) . . ?
N2 C2 C1 118.3(4) . . ?
N2 C2 C36 133.7(4) . . ?
C1 C2 C36 108.0(4) . . ?
C4 C3 C8 122.4(5) . . ?
C4 C3 N1 119.8(4) . . ?
C8 C3 N1 117.9(4) . . ?
C3 C4 C5 117.0(5) . . ?
C3 C4 C9 123.0(5) . . ?
C5 C4 C9 119.9(5) . . ?
C6 C5 C4 121.4(6) . . ?
C5 C6 C7 120.3(5) . . ?
C6 C7 C8 121.8(6) . . ?
C7 C8 C3 117.1(5) . . ?
C7 C8 C12 121.1(5) . . ?
C3 C8 C12 121.8(5) . . ?
C11 C9 C4 112.1(6) . . ?
C11 C9 C10 109.9(6) . . ?
C4 C9 C10 110.5(6) . . ?
C8 C12 C14 112.6(6) . . ?
C8 C12 C13 111.0(5) . . ?
C14 C12 C13 110.5(6) . . ?
C16 C15 C20 123.3(6) . . ?
C16 C15 N2 118.3(5) . . ?
C20 C15 N2 118.4(5) . . ?
C15 C16 C17 115.9(8) . . ?
C15 C16 C21 123.9(6) . . ?
C17 C16 C21 120.2(7) . . ?
C18 C17 C16 119.5(8) . . ?
C19 C18 C17 124.0(8) . . ?
C18 C19 C20 119.2(8) . . ?
C19 C20 C15 118.0(8) . . ?
C19 C20 C24 119.8(7) . . ?
C15 C20 C24 122.2(6) . . ?
C16 C21 C23 111.4(7) . . ?
C16 C21 C22 113.2(7) . . ?
C23 C21 C22 109.4(6) . . ?
C20 C24 C25 112.2(7) . . ?
C20 C24 C26 114.3(8) . . ?
C25 C24 C26 109.5(7) . . ?
C28 C27 C32 118.3(5) . . ?
C28 C27 C1 136.6(5) . . ?
C32 C27 C1 105.0(4) . . ?
C27 C28 C29 118.7(5) . . ?
C30 C29 C28 122.6(6) . . ?
C29 C30 C31 120.6(5) . . ?
C32 C31 C33 116.3(5) . . ?
C32 C31 C30 115.8(5) . . ?
C33 C31 C30 127.9(5) . . ?
C31 C32 C36 123.7(5) . . ?
C31 C32 C27 124.0(5) . . ?
C36 C32 C27 112.4(4) . . ?
C34 C33 C31 120.6(5) . . ?
C33 C34 C35 122.8(6) . . ?
C36 C35 C34 117.9(5) . . ?
C35 C36 C32 118.7(5) . . ?
C35 C36 C2 135.6(5) . . ?
C32 C36 C2 105.7(4) . . ?
C37 C38 C39 102.2(16) . . ?
C39 C39 C38 114(2) 2_765 . ?

loop_
_geom_bond_atom_site_label_1
_geom_bond_atom_site_label_2
_geom_bond_distance
_geom_bond_site_symmetry_2
_geom_bond_publ_flag
I1 Ga1 2.5099(13) . ?
I2 Ga1 2.5015(12) . ?
Ga1 N2 1.954(4) . ?
Ga1 N1 1.961(4) . ?
N1 C1 1.335(6) . ?
N1 C3 1.444(6) . ?
N2 C2 1.332(6) . ?
N2 C15 1.443(6) . ?
C1 C2 1.436(6) . ?
C1 C27 1.464(7) . ?
C2 C36 1.464(7) . ?
C3 C4 1.396(8) . ?
C3 C8 1.407(7) . ?
C4 C5 1.404(8) . ?
C4 C9 1.522(8) . ?
C5 C6 1.366(10) . ?
C6 C7 1.367(9) . ?
C7 C8 1.390(8) . ?
C8 C12 1.512(8) . ?
C9 C11 1.518(11) . ?
C9 C10 1.548(9) . ?
C12 C14 1.534(9) . ?
C12 C13 1.539(9) . ?
C15 C16 1.393(9) . ?
C15 C20 1.412(9) . ?
C16 C17 1.438(10) . ?
C16 C21 1.493(11) . ?
C17 C18 1.359(14) . ?
C18 C19 1.359(14) . ?
C19 C20 1.392(10) . ?
C20 C24 1.482(12) . ?
C21 C23 1.545(10) . ?
C21 C22 1.550(10) . ?
C24 C25 1.485(12) . ?
C24 C26 1.528(12) . ?
C27 C28 1.368(7) . ?
C27 C32 1.425(7) . ?
C28 C29 1.420(8) . ?
C29 C30 1.363(9) . ?
C30 C31 1.423(8) . ?
C31 C32 1.395(7) . ?
C31 C33 1.416(9) . ?
C32 C36 1.420(7) . ?
C33 C34 1.369(10) . ?
C34 C35 1.420(8) . ?
C35 C36 1.385(7) . ?
C37 C38 1.449(16) . ?
C38 C39 1.504(18) . ?
C39 C39 1.390(19) 2_765 ?
